data_4071539
loop_
_publ_author_name
'K\"uckmann, Theresa I.'
'Sch\"odel, Frauke'
'S\"anger, Inge'
'Bolte, Michael'
'Wagner, Matthias'
'Lerner, Hans-Wolfram'

_publ_section_title
;
 Mixed-Valence Manganese Carbonyl Complexes with Supersilyl Thiolate
 Ligands: [(OC)4Mn(\m-SSitBu3)2Mn(THF)X] (X = Br, SSitBu3) and
 Na(THF)6[(OC)3Mn(\m-SSitBu3)3MnSSitBu3]
;
_journal_issue 13
_journal_name_full Organometallics
_journal_page_first 3272
_journal_paper_doi 10.1021/om800211k
_journal_volume 27
_journal_year 2008
_chemical_formula_sum 'C44 H89 Mn2 O5 S3 Si3'
_chemical_formula_weight 988.48
_chemical_name_systematic ?
_space_group_IT_number 15
_symmetry_cell_setting monoclinic
_symmetry_space_group_name_Hall '-C 2yc'
_symmetry_space_group_name_H-M 'C 1 2/c 1'
_atom_sites_solution_hydrogens geom
_atom_sites_solution_primary direct
_atom_sites_solution_secondary difmap
_audit_creation_method SHELXL-97
_cell_angle_alpha 90.00
_cell_angle_beta 109.554(4)
_cell_angle_gamma 90.00
_cell_formula_units_Z 8
_cell_length_a 24.9621(12)
_cell_length_b 13.3952(4)
_cell_length_c 34.7460(18)
_cell_measurement_reflns_used 82815
_cell_measurement_temperature 173(2)
_cell_measurement_theta_max 25.8
_cell_measurement_theta_min 2.3
_cell_volume 10948.0(9)
_computing_cell_refinement 'X-Area (Stoe & Cie, 2001)'
_computing_data_collection 'X-Area (Stoe & Cie, 2001)'
_computing_data_reduction 'X-Area (Stoe & Cie, 2001)'
_computing_molecular_graphics 'XP in SHELXTL-Plus (Sheldrick, 1991)'
_computing_publication_material SHELXL97
_computing_structure_refinement 'SHELXL97 (Sheldrick, 1997) '
_computing_structure_solution 'SHELXS97 (Sheldrick, 1990) '
_diffrn_ambient_temperature 173(2)
_diffrn_measured_fraction_theta_full 0.997
_diffrn_measured_fraction_theta_max 0.913
_diffrn_measurement_device_type 'STOE IPDS II two-circle-diffractometer'
_diffrn_measurement_method \w
_diffrn_radiation_monochromator graphite
_diffrn_radiation_source 'fine-focus sealed tube'
_diffrn_radiation_type MoK\a
_diffrn_radiation_wavelength 0.71073
_diffrn_reflns_av_R_equivalents 0.1224
_diffrn_reflns_av_sigmaI/netI 0.0727
_diffrn_reflns_limit_h_max 30
_diffrn_reflns_limit_h_min -30
_diffrn_reflns_limit_k_max 16
_diffrn_reflns_limit_k_min -16
_diffrn_reflns_limit_l_max 42
_diffrn_reflns_limit_l_min -42
_diffrn_reflns_number 88081
_diffrn_reflns_theta_full 25.00
_diffrn_reflns_theta_max 26.25
_diffrn_reflns_theta_min 2.31
_diffrn_standards_number 0
_exptl_absorpt_coefficient_mu 0.679
_exptl_absorpt_correction_T_max 0.8379
_exptl_absorpt_correction_T_min 0.8070
_exptl_absorpt_correction_type multi-scan
_exptl_absorpt_process_details 'MULABS (Spek, 2003; Blessing, 1995)'
_exptl_crystal_colour 'dark red'
_exptl_crystal_density_diffrn 1.199
_exptl_crystal_density_method 'not measured'
_exptl_crystal_description block
_exptl_crystal_F_000 4264
_exptl_crystal_size_max 0.33
_exptl_crystal_size_mid 0.30
_exptl_crystal_size_min 0.27
_refine_diff_density_max 1.139
_refine_diff_density_min -1.065
_refine_diff_density_rms 0.124
_refine_ls_extinction_method none
_refine_ls_goodness_of_fit_ref 1.199
_refine_ls_hydrogen_treatment mixed
_refine_ls_matrix_type full
_refine_ls_number_parameters 508
_refine_ls_number_reflns 10102
_refine_ls_number_restraints 126
_refine_ls_restrained_S_all 1.205
_refine_ls_R_factor_all 0.1388
_refine_ls_R_factor_gt 0.1296
_refine_ls_shift/su_max 0.001
_refine_ls_shift/su_mean 0.000
_refine_ls_structure_factor_coef Fsqd
_refine_ls_weighting_details 'calc w=1/[\s^2^(Fo^2^)+(0.0100P)^2^+312.4300P] where P=(Fo^2^+2Fc^2^)/3'
_refine_ls_weighting_scheme calc
_refine_ls_wR_factor_gt 0.2596
_refine_ls_wR_factor_ref 0.2642
_reflns_number_gt 8635
_reflns_number_total 10102
_reflns_threshold_expression I>2\s(I)
_cod_data_source_file om800211k-file003.cif
_cod_data_source_block wa581
_cod_depositor_comments
;
The following automatic conversions were performed:

'_symmetry_cell_setting' value 'Monoclinic' changed to 'monoclinic'
according to /home/saulius/struct/CIF-dictionaries/cif_core.dic
dictionary named 'cif_core.dic' version 2.4.1 from 2010-06-29.

Automatic conversion script
Id: cif_fix_values 1715 2011-07-08 13:25:40Z adriana 
;
_cod_original_cell_volume 10948.0(8)
_cod_original_sg_symbol_H-M 'C 2/c'
_cod_database_code 4071539

loop_
_symmetry_equiv_pos_as_xyz
'x, y, z'
'-x, y, -z+1/2'
'x+1/2, y+1/2, z'
'-x+1/2, y+1/2, -z+1/2'
'-x, -y, -z'
'x, -y, z-1/2'
'-x+1/2, -y+1/2, -z'
'x+1/2, -y+1/2, z-1/2'

loop_
_atom_site_label
_atom_site_type_symbol
_atom_site_fract_x
_atom_site_fract_y
_atom_site_fract_z
_atom_site_U_iso_or_equiv
_atom_site_adp_type
_atom_site_occupancy
_atom_site_symmetry_multiplicity
_atom_site_calc_flag
_atom_site_refinement_flags
_atom_site_disorder_assembly
_atom_site_disorder_group
Mn1 Mn 0.78722(5) 0.29053(9) 0.64985(4) 0.0243(3) Uani 1 1 d . . .
Mn2 Mn 0.66853(5) 0.47046(9) 0.60390(3) 0.0225(3) Uani 1 1 d . . .
S1 S 0.68795(8) 0.29111(15) 0.59699(6) 0.0285(4) Uani 1 1 d . . .
S2 S 0.77417(8) 0.47389(15) 0.64077(6) 0.0273(4) Uani 1 1 d . . .
S3 S 0.58310(9) 0.54276(19) 0.60454(7) 0.0349(5) Uani 1 1 d . . .
Si1 Si 0.62641(9) 0.17146(17) 0.56854(7) 0.0252(5) Uani 1 1 d . . .
Si2 Si 0.83545(9) 0.59806(17) 0.66048(7) 0.0252(5) Uani 1 1 d . . .
Si3 Si 0.55403(9) 0.57563(17) 0.65307(7) 0.0240(5) Uani 1 1 d . A .
O1 O 0.7463(3) 0.3065(6) 0.7198(2) 0.056(2) Uani 1 1 d . . .
O2 O 0.8020(3) 0.0740(5) 0.6660(2) 0.0514(18) Uani 1 1 d . . .
O3 O 0.9081(3) 0.2836(5) 0.7087(2) 0.0412(15) Uani 1 1 d . . .
O4 O 0.8252(3) 0.2752(6) 0.5787(2) 0.058(2) Uani 1 1 d . . .
O51 O 0.6635(2) 0.5349(5) 0.54628(17) 0.0314(13) Uani 1 1 d . . .
C1 C 0.7603(3) 0.3023(7) 0.6927(3) 0.0331(19) Uani 1 1 d . . .
C2 C 0.7933(4) 0.1585(7) 0.6576(3) 0.038(2) Uani 1 1 d . . .
C3 C 0.8609(3) 0.2921(7) 0.6857(3) 0.0296(18) Uani 1 1 d . . .
C4 C 0.8106(4) 0.2836(8) 0.6056(3) 0.039(2) Uani 1 1 d . . .
C11 C 0.6624(4) 0.0836(7) 0.5411(3) 0.040(2) Uani 1 1 d D . .
C111 C 0.6664(5) 0.1368(10) 0.5031(3) 0.062(3) Uani 1 1 d D . .
H11A H 0.6283 0.1563 0.4855 0.093 Uiso 1 1 calc R . .
H11B H 0.6833 0.0916 0.4882 0.093 Uiso 1 1 calc R . .
H11C H 0.6903 0.1965 0.5114 0.093 Uiso 1 1 calc R . .
C112 C 0.7231(4) 0.0545(8) 0.5679(3) 0.052(3) Uani 1 1 d D . .
H11D H 0.7217 0.0199 0.5925 0.078 Uiso 1 1 calc R . .
H11E H 0.7464 0.1148 0.5759 0.078 Uiso 1 1 calc R . .
H11F H 0.7397 0.0103 0.5525 0.078 Uiso 1 1 calc R . .
C113 C 0.6264(5) -0.0144(8) 0.5260(4) 0.059(3) Uani 1 1 d D . .
H11G H 0.6228 -0.0505 0.5495 0.089 Uiso 1 1 calc R . .
H11H H 0.6456 -0.0570 0.5117 0.089 Uiso 1 1 calc R . .
H11I H 0.5885 0.0034 0.5074 0.089 Uiso 1 1 calc R . .
C12 C 0.5589(4) 0.2386(7) 0.5300(3) 0.0334(19) Uani 1 1 d . . .
C13 C 0.6074(4) 0.1021(6) 0.6101(3) 0.0324(19) Uani 1 1 d . . .
C21 C 0.8635(4) 0.6060(8) 0.7198(3) 0.037(2) Uani 1 1 d . . .
C22 C 0.8971(4) 0.5738(7) 0.6403(3) 0.036(2) Uani 1 1 d . . .
C23 C 0.7917(3) 0.7168(7) 0.6356(3) 0.035(2) Uani 1 1 d . . .
C31 C 0.6028(4) 0.5112(8) 0.7031(3) 0.044(2) Uani 1 1 d D . .
C32 C 0.5538(4) 0.7197(7) 0.6577(3) 0.051(3) Uani 1 1 d D . .
C33 C 0.4750(3) 0.5258(7) 0.6344(3) 0.036(2) Uani 1 1 d D . .
C52 C 0.6183(4) 0.5992(8) 0.5200(3) 0.045(2) Uani 1 1 d . . .
H52A H 0.6032 0.6437 0.5367 0.054 Uiso 1 1 calc R . .
H52B H 0.5867 0.5585 0.5020 0.054 Uiso 1 1 calc R . .
C53 C 0.6455(4) 0.6577(8) 0.4957(3) 0.047(2) Uani 1 1 d . . .
H53A H 0.6611 0.7210 0.5097 0.056 Uiso 1 1 calc R . .
H53B H 0.6180 0.6730 0.4684 0.056 Uiso 1 1 calc R . .
C54 C 0.6926(4) 0.5905(9) 0.4925(3) 0.047(2) Uani 1 1 d . . .
H54A H 0.7289 0.6278 0.4997 0.056 Uiso 1 1 calc R . .
H54B H 0.6832 0.5647 0.4643 0.056 Uiso 1 1 calc R . .
C55 C 0.6975(4) 0.5048(7) 0.5224(3) 0.035(2) Uani 1 1 d . . .
H55A H 0.6829 0.4419 0.5077 0.042 Uiso 1 1 calc R . .
H55B H 0.7375 0.4947 0.5399 0.042 Uiso 1 1 calc R . .
C121 C 0.5760(5) 0.3225(9) 0.5063(3) 0.054(3) Uani 1 1 d . . .
H12A H 0.5992 0.2947 0.4910 0.082 Uiso 1 1 calc R . .
H12B H 0.5980 0.3731 0.5255 0.082 Uiso 1 1 calc R . .
H12C H 0.5418 0.3532 0.4872 0.082 Uiso 1 1 calc R . .
C122 C 0.5188(4) 0.1649(9) 0.4976(3) 0.051(3) Uani 1 1 d . . .
H12D H 0.5406 0.1309 0.4828 0.076 Uiso 1 1 calc R . .
H12E H 0.4877 0.2027 0.4783 0.076 Uiso 1 1 calc R . .
H12F H 0.5030 0.1154 0.5116 0.076 Uiso 1 1 calc R . .
C123 C 0.5236(4) 0.2892(8) 0.5519(3) 0.042(2) Uani 1 1 d . . .
H12G H 0.5111 0.2397 0.5679 0.063 Uiso 1 1 calc R . .
H12H H 0.4902 0.3202 0.5319 0.063 Uiso 1 1 calc R . .
H12I H 0.5464 0.3406 0.5702 0.063 Uiso 1 1 calc R . .
C131 C 0.6001(4) 0.1777(8) 0.6408(3) 0.042(2) Uani 1 1 d . . .
H13A H 0.5704 0.2257 0.6266 0.063 Uiso 1 1 calc R . .
H13B H 0.6360 0.2132 0.6536 0.063 Uiso 1 1 calc R . .
H13C H 0.5892 0.1429 0.6618 0.063 Uiso 1 1 calc R . .
C132 C 0.5505(4) 0.0420(8) 0.5916(3) 0.046(2) Uani 1 1 d . . .
H13D H 0.5548 -0.0066 0.5717 0.069 Uiso 1 1 calc R . .
H13E H 0.5195 0.0882 0.5779 0.069 Uiso 1 1 calc R . .
H13F H 0.5417 0.0069 0.6135 0.069 Uiso 1 1 calc R . .
C133 C 0.6552(5) 0.0305(9) 0.6354(3) 0.051(3) Uani 1 1 d . . .
H13G H 0.6623 -0.0200 0.6173 0.077 Uiso 1 1 calc R . .
H13H H 0.6434 -0.0025 0.6564 0.077 Uiso 1 1 calc R . .
H13I H 0.6901 0.0687 0.6484 0.077 Uiso 1 1 calc R . .
C211 C 0.9164(4) 0.6751(9) 0.7378(3) 0.053(3) Uani 1 1 d . . .
H21A H 0.9476 0.6506 0.7293 0.080 Uiso 1 1 calc R . .
H21B H 0.9281 0.6746 0.7677 0.080 Uiso 1 1 calc R . .
H21C H 0.9065 0.7433 0.7278 0.080 Uiso 1 1 calc R . .
C212 C 0.8153(4) 0.6439(9) 0.7336(3) 0.050(3) Uani 1 1 d . . .
H21D H 0.8030 0.7097 0.7217 0.075 Uiso 1 1 calc R . .
H21E H 0.8286 0.6490 0.7635 0.075 Uiso 1 1 calc R . .
H21F H 0.7833 0.5972 0.7246 0.075 Uiso 1 1 calc R . .
C213 C 0.8802(5) 0.5027(8) 0.7399(3) 0.049(3) Uani 1 1 d . . .
H21G H 0.9114 0.4749 0.7320 0.073 Uiso 1 1 calc R . .
H21H H 0.8474 0.4578 0.7308 0.073 Uiso 1 1 calc R . .
H21I H 0.8925 0.5097 0.7697 0.073 Uiso 1 1 calc R . .
C221 C 0.9327(4) 0.6708(8) 0.6422(4) 0.052(3) Uani 1 1 d . . .
H22A H 0.9080 0.7234 0.6261 0.078 Uiso 1 1 calc R . .
H22B H 0.9632 0.6571 0.6311 0.078 Uiso 1 1 calc R . .
H22C H 0.9493 0.6926 0.6707 0.078 Uiso 1 1 calc R . .
C222 C 0.8740(5) 0.5363(9) 0.5958(3) 0.057(3) Uani 1 1 d . . .
H22D H 0.8473 0.5853 0.5789 0.085 Uiso 1 1 calc R . .
H22E H 0.8545 0.4724 0.5949 0.085 Uiso 1 1 calc R . .
H22F H 0.9057 0.5273 0.5854 0.085 Uiso 1 1 calc R . .
C223 C 0.9400(4) 0.4960(8) 0.6664(4) 0.054(3) Uani 1 1 d . . .
H22G H 0.9551 0.5191 0.6947 0.081 Uiso 1 1 calc R . .
H22H H 0.9713 0.4880 0.6556 0.081 Uiso 1 1 calc R . .
H22I H 0.9207 0.4318 0.6653 0.081 Uiso 1 1 calc R . .
C231 C 0.7312(4) 0.7200(8) 0.6381(4) 0.053(3) Uani 1 1 d . . .
H23A H 0.7334 0.7157 0.6667 0.080 Uiso 1 1 calc R . .
H23B H 0.7091 0.6636 0.6228 0.080 Uiso 1 1 calc R . .
H23C H 0.7127 0.7827 0.6263 0.080 Uiso 1 1 calc R . .
C232 C 0.8226(5) 0.8119(8) 0.6556(4) 0.054(3) Uani 1 1 d . . .
H23D H 0.8613 0.8116 0.6545 0.082 Uiso 1 1 calc R . .
H23E H 0.8241 0.8145 0.6841 0.082 Uiso 1 1 calc R . .
H23F H 0.8021 0.8703 0.6409 0.082 Uiso 1 1 calc R . .
C233 C 0.7815(5) 0.7244(9) 0.5895(3) 0.058(3) Uani 1 1 d . . .
H23G H 0.8181 0.7231 0.5848 0.087 Uiso 1 1 calc R . .
H23H H 0.7617 0.7869 0.5789 0.087 Uiso 1 1 calc R . .
H23I H 0.7583 0.6678 0.5753 0.087 Uiso 1 1 calc R . .
C311 C 0.6226(11) 0.4072(13) 0.6975(7) 0.056(7) Uiso 0.51(3) 1 d PD A 1
H31A H 0.6409 0.4083 0.6766 0.084 Uiso 0.51(3) 1 calc PR A 1
H31B H 0.5898 0.3620 0.6890 0.084 Uiso 0.51(3) 1 calc PR A 1
H31C H 0.6498 0.3838 0.7234 0.084 Uiso 0.51(3) 1 calc PR A 1
C312 C 0.5745(10) 0.5116(18) 0.7352(6) 0.044(6) Uiso 0.51(3) 1 d PD A 1
H31D H 0.5660 0.5805 0.7406 0.066 Uiso 0.51(3) 1 calc PR A 1
H31E H 0.6000 0.4815 0.7603 0.066 Uiso 0.51(3) 1 calc PR A 1
H31F H 0.5391 0.4732 0.7254 0.066 Uiso 0.51(3) 1 calc PR A 1
C313 C 0.6589(8) 0.5788(17) 0.7191(7) 0.055(7) Uiso 0.51(3) 1 d PD A 1
H31G H 0.6484 0.6467 0.7242 0.083 Uiso 0.51(3) 1 calc PR A 1
H31H H 0.6776 0.5805 0.6984 0.083 Uiso 0.51(3) 1 calc PR A 1
H31I H 0.6850 0.5504 0.7444 0.083 Uiso 0.51(3) 1 calc PR A 1
C314 C 0.5920(12) 0.3949(12) 0.6969(7) 0.061(7) Uiso 0.49(3) 1 d PD A 2
H31J H 0.5511 0.3814 0.6893 0.091 Uiso 0.49(3) 1 calc PR A 2
H31K H 0.6122 0.3600 0.7225 0.091 Uiso 0.49(3) 1 calc PR A 2
H31L H 0.6058 0.3712 0.6752 0.091 Uiso 0.49(3) 1 calc PR A 2
C315 C 0.5896(9) 0.5357(16) 0.7416(5) 0.033(5) Uiso 0.49(3) 1 d PD A 2
H31M H 0.5492 0.5239 0.7369 0.049 Uiso 0.49(3) 1 calc PR A 2
H31N H 0.5987 0.6059 0.7488 0.049 Uiso 0.49(3) 1 calc PR A 2
H31O H 0.6125 0.4930 0.7640 0.049 Uiso 0.49(3) 1 calc PR A 2
C316 C 0.6696(6) 0.518(2) 0.7143(7) 0.056(7) Uiso 0.49(3) 1 d PD A 2
H31P H 0.6797 0.5075 0.6897 0.084 Uiso 0.49(3) 1 calc PR A 2
H31Q H 0.6877 0.4662 0.7345 0.084 Uiso 0.49(3) 1 calc PR A 2
H31R H 0.6828 0.5837 0.7258 0.084 Uiso 0.49(3) 1 calc PR A 2
C321 C 0.6172(7) 0.746(2) 0.6851(8) 0.076(10) Uiso 0.44(2) 1 d PD A 1
H32A H 0.6428 0.7331 0.6696 0.114 Uiso 0.44(2) 1 calc PR A 1
H32B H 0.6284 0.7043 0.7098 0.114 Uiso 0.44(2) 1 calc PR A 1
H32C H 0.6195 0.8165 0.6929 0.114 Uiso 0.44(2) 1 calc PR A 1
C322 C 0.5193(10) 0.7545(17) 0.6837(7) 0.040(6) Uiso 0.44(2) 1 d PD A 1
H32D H 0.5354 0.7262 0.7112 0.061 Uiso 0.44(2) 1 calc PR A 1
H32E H 0.4799 0.7323 0.6714 0.061 Uiso 0.44(2) 1 calc PR A 1
H32F H 0.5204 0.8275 0.6854 0.061 Uiso 0.44(2) 1 calc PR A 1
C323 C 0.5420(14) 0.782(2) 0.6183(7) 0.087(11) Uiso 0.44(2) 1 d PD A 1
H32G H 0.5657 0.7574 0.6029 0.130 Uiso 0.44(2) 1 calc PR A 1
H32H H 0.5511 0.8522 0.6256 0.130 Uiso 0.44(2) 1 calc PR A 1
H32I H 0.5018 0.7760 0.6016 0.130 Uiso 0.44(2) 1 calc PR A 1
C324 C 0.6055(7) 0.7700(16) 0.6515(6) 0.060(6) Uiso 0.56(2) 1 d PD A 2
H32J H 0.6144 0.7366 0.6293 0.090 Uiso 0.56(2) 1 calc PR A 2
H32K H 0.6382 0.7650 0.6767 0.090 Uiso 0.56(2) 1 calc PR A 2
H32L H 0.5969 0.8404 0.6445 0.090 Uiso 0.56(2) 1 calc PR A 2
C325 C 0.5432(9) 0.7614(15) 0.6946(5) 0.046(5) Uiso 0.56(2) 1 d PD A 2
H32M H 0.5105 0.7275 0.6984 0.069 Uiso 0.56(2) 1 calc PR A 2
H32N H 0.5352 0.8331 0.6907 0.069 Uiso 0.56(2) 1 calc PR A 2
H32O H 0.5769 0.7511 0.7188 0.069 Uiso 0.56(2) 1 calc PR A 2
C326 C 0.5019(7) 0.7616(16) 0.6181(5) 0.054(6) Uiso 0.56(2) 1 d PD A 2
H32P H 0.4660 0.7302 0.6174 0.081 Uiso 0.56(2) 1 calc PR A 2
H32Q H 0.5097 0.7455 0.5930 0.081 Uiso 0.56(2) 1 calc PR A 2
H32R H 0.4988 0.8341 0.6204 0.081 Uiso 0.56(2) 1 calc PR A 2
C331 C 0.4674(10) 0.4227(13) 0.6136(7) 0.050(7) Uiso 0.46(2) 1 d PD A 1
H33A H 0.4859 0.4226 0.5927 0.075 Uiso 0.46(2) 1 calc PR A 1
H33B H 0.4268 0.4085 0.6007 0.075 Uiso 0.46(2) 1 calc PR A 1
H33C H 0.4848 0.3713 0.6340 0.075 Uiso 0.46(2) 1 calc PR A 1
C332 C 0.4511(9) 0.5193(18) 0.6690(5) 0.043(6) Uiso 0.46(2) 1 d PD A 1
H33D H 0.4528 0.5851 0.6816 0.065 Uiso 0.46(2) 1 calc PR A 1
H33E H 0.4735 0.4716 0.6894 0.065 Uiso 0.46(2) 1 calc PR A 1
H33F H 0.4115 0.4968 0.6582 0.065 Uiso 0.46(2) 1 calc PR A 1
C333 C 0.4366(10) 0.5992(17) 0.6009(7) 0.059(7) Uiso 0.46(2) 1 d PD A 1
H33G H 0.4502 0.6009 0.5775 0.088 Uiso 0.46(2) 1 calc PR A 1
H33H H 0.4386 0.6664 0.6124 0.088 Uiso 0.46(2) 1 calc PR A 1
H33I H 0.3971 0.5757 0.5919 0.088 Uiso 0.46(2) 1 calc PR A 1
C334 C 0.4777(9) 0.4108(11) 0.6402(7) 0.057(6) Uiso 0.54(2) 1 d PD A 2
H33J H 0.5001 0.3816 0.6246 0.085 Uiso 0.54(2) 1 calc PR A 2
H33K H 0.4391 0.3833 0.6303 0.085 Uiso 0.54(2) 1 calc PR A 2
H33L H 0.4956 0.3949 0.6692 0.085 Uiso 0.54(2) 1 calc PR A 2
C335 C 0.4386(7) 0.5662(15) 0.6579(5) 0.040(5) Uiso 0.54(2) 1 d PD A 2
H33M H 0.4363 0.6391 0.6553 0.061 Uiso 0.54(2) 1 calc PR A 2
H33N H 0.4555 0.5481 0.6868 0.061 Uiso 0.54(2) 1 calc PR A 2
H33O H 0.4003 0.5377 0.6469 0.061 Uiso 0.54(2) 1 calc PR A 2
C336 C 0.4404(8) 0.5405(16) 0.5875(4) 0.047(5) Uiso 0.54(2) 1 d PD A 2
H33P H 0.4336 0.6119 0.5816 0.070 Uiso 0.54(2) 1 calc PR A 2
H33Q H 0.4039 0.5056 0.5807 0.070 Uiso 0.54(2) 1 calc PR A 2
H33R H 0.4622 0.5132 0.5712 0.070 Uiso 0.54(2) 1 calc PR A 2

loop_
_atom_site_aniso_label
_atom_site_aniso_U_11
_atom_site_aniso_U_22
_atom_site_aniso_U_33
_atom_site_aniso_U_23
_atom_site_aniso_U_13
_atom_site_aniso_U_12
Mn1 0.0243(6) 0.0216(6) 0.0323(6) 0.0047(5) 0.0164(5) 0.0040(5)
Mn2 0.0225(6) 0.0217(6) 0.0285(6) 0.0019(5) 0.0156(5) 0.0011(5)
S1 0.0259(10) 0.0198(10) 0.0397(11) 0.0024(8) 0.0108(8) -0.0011(8)
S2 0.0223(9) 0.0192(10) 0.0402(11) 0.0035(8) 0.0102(8) -0.0008(8)
S3 0.0330(11) 0.0444(13) 0.0385(11) 0.0007(10) 0.0267(9) 0.0074(10)
Si1 0.0299(11) 0.0207(11) 0.0296(11) -0.0008(9) 0.0162(9) -0.0040(9)
Si2 0.0202(10) 0.0226(11) 0.0373(12) -0.0037(9) 0.0158(9) -0.0021(9)
Si3 0.0257(11) 0.0199(11) 0.0355(11) -0.0025(9) 0.0222(9) -0.0011(9)
O1 0.064(5) 0.070(5) 0.056(4) 0.014(4) 0.050(4) 0.017(4)
O2 0.057(4) 0.024(4) 0.070(5) 0.009(3) 0.018(4) 0.012(3)
O3 0.030(3) 0.049(4) 0.047(4) 0.006(3) 0.016(3) 0.014(3)
O4 0.077(5) 0.061(5) 0.059(4) 0.000(4) 0.052(4) 0.000(4)
O51 0.033(3) 0.036(3) 0.035(3) 0.008(3) 0.025(3) 0.013(3)
C1 0.028(4) 0.027(5) 0.047(5) 0.012(4) 0.016(4) 0.009(4)
C2 0.042(5) 0.030(5) 0.041(5) 0.001(4) 0.013(4) 0.004(4)
C3 0.031(5) 0.027(4) 0.036(4) 0.007(4) 0.018(4) 0.002(4)
C4 0.045(5) 0.037(5) 0.040(5) 0.002(4) 0.019(4) -0.001(4)
C11 0.052(6) 0.032(5) 0.048(5) -0.010(4) 0.034(5) -0.008(4)
C111 0.072(8) 0.079(9) 0.054(6) -0.010(6) 0.047(6) -0.014(7)
C112 0.053(6) 0.042(6) 0.078(7) -0.019(5) 0.044(6) 0.005(5)
C113 0.067(7) 0.046(7) 0.081(8) -0.032(6) 0.045(6) -0.014(6)
C12 0.032(4) 0.027(5) 0.040(5) 0.005(4) 0.010(4) -0.003(4)
C13 0.037(5) 0.025(4) 0.042(5) 0.003(4) 0.023(4) -0.006(4)
C21 0.031(4) 0.044(6) 0.039(5) -0.012(4) 0.014(4) -0.005(4)
C22 0.033(4) 0.028(5) 0.063(6) -0.006(4) 0.035(4) -0.008(4)
C23 0.026(4) 0.020(4) 0.064(6) -0.001(4) 0.021(4) -0.003(3)
C31 0.040(5) 0.059(7) 0.036(5) -0.002(5) 0.020(4) 0.012(5)
C32 0.060(6) 0.021(5) 0.094(8) -0.016(5) 0.056(6) -0.013(4)
C33 0.032(4) 0.041(5) 0.046(5) -0.008(4) 0.029(4) -0.012(4)
C52 0.044(5) 0.050(6) 0.050(6) 0.024(5) 0.030(5) 0.019(5)
C53 0.051(6) 0.044(6) 0.050(6) 0.017(5) 0.023(5) 0.001(5)
C54 0.051(6) 0.058(7) 0.044(5) 0.010(5) 0.033(5) 0.002(5)
C55 0.039(5) 0.037(5) 0.046(5) -0.001(4) 0.036(4) 0.005(4)
C121 0.052(6) 0.058(7) 0.043(6) 0.021(5) 0.002(5) -0.015(5)
C122 0.042(6) 0.061(7) 0.043(5) -0.003(5) 0.008(5) -0.021(5)
C123 0.027(4) 0.037(5) 0.060(6) 0.006(5) 0.011(4) -0.001(4)
C131 0.045(5) 0.049(6) 0.043(5) 0.000(4) 0.028(4) -0.004(5)
C132 0.051(6) 0.036(5) 0.064(6) 0.002(5) 0.036(5) -0.017(5)
C133 0.059(6) 0.046(6) 0.059(6) 0.022(5) 0.033(5) 0.006(5)
C211 0.043(6) 0.062(7) 0.054(6) -0.024(6) 0.014(5) -0.016(5)
C212 0.046(6) 0.057(7) 0.057(6) -0.018(5) 0.031(5) 0.001(5)
C213 0.060(7) 0.052(7) 0.033(5) 0.000(4) 0.014(5) -0.003(5)
C221 0.040(5) 0.039(6) 0.093(8) -0.003(6) 0.045(6) -0.013(5)
C222 0.071(7) 0.054(7) 0.067(7) -0.005(6) 0.050(6) -0.009(6)
C223 0.047(6) 0.043(6) 0.095(8) 0.007(6) 0.052(6) 0.013(5)
C231 0.031(5) 0.033(5) 0.099(9) 0.008(6) 0.026(5) 0.002(4)
C232 0.048(6) 0.026(5) 0.090(8) -0.005(5) 0.024(6) -0.007(4)
C233 0.073(8) 0.038(6) 0.059(7) 0.010(5) 0.018(6) -0.007(6)

loop_
_atom_type_symbol
_atom_type_description
_atom_type_scat_dispersion_real
_atom_type_scat_dispersion_imag
_atom_type_scat_source
C C 0.0033 0.0016 'International Tables Vol C Tables 4.2.6.8 and 6.1.1.4'
H H 0.0000 0.0000 'International Tables Vol C Tables 4.2.6.8 and 6.1.1.4'
Mn Mn 0.3368 0.7283 'International Tables Vol C Tables 4.2.6.8 and 6.1.1.4'
O O 0.0106 0.0060 'International Tables Vol C Tables 4.2.6.8 and 6.1.1.4'
S S 0.1246 0.1234 'International Tables Vol C Tables 4.2.6.8 and 6.1.1.4'
Si Si 0.0817 0.0704 'International Tables Vol C Tables 4.2.6.8 and 6.1.1.4'

loop_
_geom_angle_atom_site_label_1
_geom_angle_atom_site_label_2
_geom_angle_atom_site_label_3
_geom_angle
C2 Mn1 C4 92.4(4)
C2 Mn1 C1 89.9(4)
C4 Mn1 C1 176.7(4)
C2 Mn1 C3 83.9(4)
C4 Mn1 C3 92.4(4)
C1 Mn1 C3 90.2(4)
C2 Mn1 S2 176.6(3)
C4 Mn1 S2 90.5(3)
C1 Mn1 S2 87.1(3)
C3 Mn1 S2 97.7(3)
C2 Mn1 S1 97.2(3)
C4 Mn1 S1 84.3(3)
C1 Mn1 S1 93.0(3)
C3 Mn1 S1 176.6(3)
S2 Mn1 S1 81.41(7)
O51 Mn2 S3 94.21(16)
O51 Mn2 S1 104.60(18)
S3 Mn2 S1 127.45(9)
O51 Mn2 S2 101.05(16)
S3 Mn2 S2 141.94(9)
S1 Mn2 S2 82.04(7)
Si1 S1 Mn2 128.08(11)
Si1 S1 Mn1 133.15(11)
Mn2 S1 Mn1 96.20(8)
Si2 S2 Mn1 131.13(11)
Si2 S2 Mn2 132.12(11)
Mn1 S2 Mn2 96.73(8)
Si3 S3 Mn2 130.91(13)
C13 Si1 C11 110.8(4)
C13 Si1 C12 111.2(4)
C11 Si1 C12 112.2(4)
C13 Si1 S1 109.0(3)
C11 Si1 S1 107.2(3)
C12 Si1 S1 106.2(3)
C22 Si2 C21 110.4(4)
C22 Si2 C23 111.8(4)
C21 Si2 C23 111.9(4)
C22 Si2 S2 108.4(3)
C21 Si2 S2 109.7(3)
C23 Si2 S2 104.4(3)
C32 Si3 C31 112.6(4)
C32 Si3 C33 109.5(4)
C31 Si3 C33 113.5(4)
C32 Si3 S3 106.7(3)
C31 Si3 S3 110.0(3)
C33 Si3 S3 104.0(3)
C55 O51 C52 106.7(6)
C55 O51 Mn2 124.6(5)
C52 O51 Mn2 127.5(5)
O1 C1 Mn1 176.4(8)
O2 C2 Mn1 173.2(9)
O3 C3 Mn1 173.9(8)
O4 C4 Mn1 177.1(10)
C111 C11 C112 107.7(8)
C111 C11 C113 107.1(8)
C112 C11 C113 109.0(8)
C111 C11 Si1 108.6(7)
C112 C11 Si1 112.6(6)
C113 C11 Si1 111.5(6)
C11 C111 H11A 109.5
C11 C111 H11B 109.5
H11A C111 H11B 109.5
C11 C111 H11C 109.5
H11A C111 H11C 109.5
H11B C111 H11C 109.5
C11 C112 H11D 109.5
C11 C112 H11E 109.5
H11D C112 H11E 109.5
C11 C112 H11F 109.5
H11D C112 H11F 109.5
H11E C112 H11F 109.5
C11 C113 H11G 109.5
C11 C113 H11H 109.5
H11G C113 H11H 109.5
C11 C113 H11I 109.5
H11G C113 H11I 109.5
H11H C113 H11I 109.5
C123 C12 C121 104.9(8)
C123 C12 C122 107.6(8)
C121 C12 C122 107.4(8)
C123 C12 Si1 111.8(6)
C121 C12 Si1 111.6(6)
C122 C12 Si1 113.0(7)
C131 C13 C133 105.4(8)
C131 C13 C132 108.9(7)
C133 C13 C132 109.5(8)
C131 C13 Si1 108.9(6)
C133 C13 Si1 113.0(6)
C132 C13 Si1 111.0(6)
C212 C21 C213 106.1(9)
C212 C21 C211 109.1(8)
C213 C21 C211 106.6(8)
C212 C21 Si2 108.0(7)
C213 C21 Si2 112.1(6)
C211 C21 Si2 114.4(7)
C222 C22 C223 108.6(9)
C222 C22 C221 109.3(8)
C223 C22 C221 105.2(8)
C222 C22 Si2 110.2(6)
C223 C22 Si2 112.4(6)
C221 C22 Si2 110.9(6)
C232 C23 C233 107.5(9)
C232 C23 C231 107.8(8)
C233 C23 C231 103.5(9)
C232 C23 Si2 110.7(7)
C233 C23 Si2 112.7(7)
C231 C23 Si2 114.1(7)
C312 C31 C311 110.6(13)
C312 C31 C315 18.6(10)
C311 C31 C315 119.2(13)
C312 C31 C316 122.2(13)
C311 C31 C316 73.8(12)
C315 C31 C316 106.9(12)
C312 C31 C314 90.1(14)
C311 C31 C314 28.9(10)
C315 C31 C314 104.7(12)
C316 C31 C314 102.0(12)
C312 C31 C313 108.2(12)
C311 C31 C313 106.3(12)
C315 C31 C313 89.6(12)
C316 C31 C313 32.5(10)
C314 C31 C313 133.9(13)
C312 C31 Si3 110.4(10)
C311 C31 Si3 115.3(10)
C315 C31 Si3 115.7(9)
C316 C31 Si3 119.1(10)
C314 C31 Si3 106.7(11)
C313 C31 Si3 105.7(10)
C325 C32 C322 22.8(9)
C325 C32 C324 110.7(12)
C322 C32 C324 128.4(14)
C325 C32 C323 121.3(16)
C322 C32 C323 112.6(15)
C324 C32 C323 63.7(14)
C325 C32 C321 80.2(13)
C322 C32 C321 103.0(13)
C324 C32 C321 43.2(12)
C323 C32 C321 105.5(15)
C325 C32 C326 105.8(11)
C322 C32 C326 87.0(12)
C324 C32 C326 101.4(11)
C323 C32 C326 37.9(12)
C321 C32 C326 140.8(15)
C325 C32 Si3 116.7(10)
C322 C32 Si3 112.0(10)
C324 C32 Si3 113.6(10)
C323 C32 Si3 118.1(15)
C321 C32 Si3 103.9(13)
C326 C32 Si3 107.2(9)
C335 C33 C332 28.6(9)
C335 C33 C331 124.9(13)
C332 C33 C331 107.5(12)
C335 C33 C334 107.0(11)
C332 C33 C334 81.4(12)
C331 C33 C334 33.3(10)
C335 C33 C336 107.0(10)
C332 C33 C336 126.9(12)
C331 C33 C336 71.9(11)
C334 C33 C336 104.0(11)
C335 C33 C333 81.4(12)
C332 C33 C333 108.5(12)
C331 C33 C333 105.2(12)
C334 C33 C333 134.6(13)
C336 C33 C333 34.3(10)
C335 C33 Si3 114.6(8)
C332 C33 Si3 112.1(9)
C331 C33 Si3 114.2(10)
C334 C33 Si3 107.3(10)
C336 C33 Si3 116.0(8)
C333 C33 Si3 109.0(11)
O51 C52 C53 105.2(7)
O51 C52 H52A 110.7
C53 C52 H52A 110.7
O51 C52 H52B 110.7
C53 C52 H52B 110.7
H52A C52 H52B 108.8
C52 C53 C54 104.2(8)
C52 C53 H53A 110.9
C54 C53 H53A 110.9
C52 C53 H53B 110.9
C54 C53 H53B 110.9
H53A C53 H53B 108.9
C53 C54 C55 106.4(7)
C53 C54 H54A 110.5
C55 C54 H54A 110.5
C53 C54 H54B 110.5
C55 C54 H54B 110.5
H54A C54 H54B 108.6
O51 C55 C54 104.8(7)
O51 C55 H55A 110.8
C54 C55 H55A 110.8
O51 C55 H55B 110.8
C54 C55 H55B 110.8
H55A C55 H55B 108.9
C12 C121 H12A 109.5
C12 C121 H12B 109.5
H12A C121 H12B 109.5
C12 C121 H12C 109.5
H12A C121 H12C 109.5
H12B C121 H12C 109.5
C12 C122 H12D 109.5
C12 C122 H12E 109.5
H12D C122 H12E 109.5
C12 C122 H12F 109.5
H12D C122 H12F 109.5
H12E C122 H12F 109.5
C12 C123 H12G 109.5
C12 C123 H12H 109.5
H12G C123 H12H 109.5
C12 C123 H12I 109.5
H12G C123 H12I 109.5
H12H C123 H12I 109.5
C13 C131 H13A 109.5
C13 C131 H13B 109.5
H13A C131 H13B 109.5
C13 C131 H13C 109.5
H13A C131 H13C 109.5
H13B C131 H13C 109.5
C13 C132 H13D 109.5
C13 C132 H13E 109.5
H13D C132 H13E 109.5
C13 C132 H13F 109.5
H13D C132 H13F 109.5
H13E C132 H13F 109.5
C13 C133 H13G 109.5
C13 C133 H13H 109.5
H13G C133 H13H 109.5
C13 C133 H13I 109.5
H13G C133 H13I 109.5
H13H C133 H13I 109.5
C21 C211 H21A 109.5
C21 C211 H21B 109.5
H21A C211 H21B 109.5
C21 C211 H21C 109.5
H21A C211 H21C 109.5
H21B C211 H21C 109.5
C21 C212 H21D 109.5
C21 C212 H21E 109.5
H21D C212 H21E 109.5
C21 C212 H21F 109.5
H21D C212 H21F 109.5
H21E C212 H21F 109.5
C21 C213 H21G 109.5
C21 C213 H21H 109.5
H21G C213 H21H 109.5
C21 C213 H21I 109.5
H21G C213 H21I 109.5
H21H C213 H21I 109.5
C22 C221 H22A 109.5
C22 C221 H22B 109.5
H22A C221 H22B 109.5
C22 C221 H22C 109.5
H22A C221 H22C 109.5
H22B C221 H22C 109.5
C22 C222 H22D 109.5
C22 C222 H22E 109.5
H22D C222 H22E 109.5
C22 C222 H22F 109.5
H22D C222 H22F 109.5
H22E C222 H22F 109.5
C22 C223 H22G 109.5
C22 C223 H22H 109.5
H22G C223 H22H 109.5
C22 C223 H22I 109.5
H22G C223 H22I 109.5
H22H C223 H22I 109.5
C23 C231 H23A 109.5
C23 C231 H23B 109.5
H23A C231 H23B 109.5
C23 C231 H23C 109.5
H23A C231 H23C 109.5
H23B C231 H23C 109.5
C23 C232 H23D 109.5
C23 C232 H23E 109.5
H23D C232 H23E 109.5
C23 C232 H23F 109.5
H23D C232 H23F 109.5
H23E C232 H23F 109.5
C23 C233 H23G 109.5
C23 C233 H23H 109.5
H23G C233 H23H 109.5
C23 C233 H23I 109.5
H23G C233 H23I 109.5
H23H C233 H23I 109.5
C31 C311 H31A 109.5
C31 C311 H31B 109.5
H31A C311 H31B 109.5
C31 C311 H31C 109.5
H31A C311 H31C 109.5
H31B C311 H31C 109.5
C31 C312 H31D 109.5
C31 C312 H31E 109.5
H31D C312 H31E 109.5
C31 C312 H31F 109.5
H31D C312 H31F 109.5
H31E C312 H31F 109.5
C31 C313 H31G 109.5
C31 C313 H31H 109.5
H31G C313 H31H 109.5
C31 C313 H31I 109.5
H31G C313 H31I 109.5
H31H C313 H31I 109.5
C31 C314 H31J 109.5
C31 C314 H31K 109.5
H31J C314 H31K 109.5
C31 C314 H31L 109.5
H31J C314 H31L 109.5
H31K C314 H31L 109.5
C31 C315 H31M 109.5
C31 C315 H31N 109.5
H31M C315 H31N 109.5
C31 C315 H31O 109.5
H31M C315 H31O 109.5
H31N C315 H31O 109.5
C31 C316 H31P 109.5
C31 C316 H31Q 109.5
H31P C316 H31Q 109.5
C31 C316 H31R 109.5
H31P C316 H31R 109.5
H31Q C316 H31R 109.5
C32 C321 H32A 109.5
C32 C321 H32B 109.5
H32A C321 H32B 109.5
C32 C321 H32C 109.5
H32A C321 H32C 109.5
H32B C321 H32C 109.5
C32 C322 H32D 109.5
C32 C322 H32E 109.5
H32D C322 H32E 109.5
C32 C322 H32F 109.5
H32D C322 H32F 109.5
H32E C322 H32F 109.5
C32 C323 H32G 109.5
C32 C323 H32H 109.5
H32G C323 H32H 109.5
C32 C323 H32I 109.5
H32G C323 H32I 109.5
H32H C323 H32I 109.5
C32 C324 H32J 109.5
C32 C324 H32K 109.5
H32J C324 H32K 109.5
C32 C324 H32L 109.5
H32J C324 H32L 109.5
H32K C324 H32L 109.5
C32 C325 H32M 109.5
C32 C325 H32N 109.5
H32M C325 H32N 109.5
C32 C325 H32O 109.5
H32M C325 H32O 109.5
H32N C325 H32O 109.5
C32 C326 H32P 109.5
C32 C326 H32Q 109.5
H32P C326 H32Q 109.5
C32 C326 H32R 109.5
H32P C326 H32R 109.5
H32Q C326 H32R 109.5
C33 C331 H33A 109.5
C33 C331 H33B 109.5
H33A C331 H33B 109.5
C33 C331 H33C 109.5
H33A C331 H33C 109.5
H33B C331 H33C 109.5
C33 C332 H33D 109.5
C33 C332 H33E 109.5
H33D C332 H33E 109.5
C33 C332 H33F 109.5
H33D C332 H33F 109.5
H33E C332 H33F 109.5
C33 C333 H33G 109.5
C33 C333 H33H 109.5
H33G C333 H33H 109.5
C33 C333 H33I 109.5
H33G C333 H33I 109.5
H33H C333 H33I 109.5
C33 C334 H33J 109.5
C33 C334 H33K 109.5
H33J C334 H33K 109.5
C33 C334 H33L 109.5
H33J C334 H33L 109.5
H33K C334 H33L 109.5
C33 C335 H33M 109.5
C33 C335 H33N 109.5
H33M C335 H33N 109.5
C33 C335 H33O 109.5
H33M C335 H33O 109.5
H33N C335 H33O 109.5
C33 C336 H33P 109.5
C33 C336 H33Q 109.5
H33P C336 H33Q 109.5
C33 C336 H33R 109.5
H33P C336 H33R 109.5
H33Q C336 H33R 109.5

loop_
_geom_bond_atom_site_label_1
_geom_bond_atom_site_label_2
_geom_bond_distance
Mn1 C2 1.788(10)
Mn1 C4 1.822(9)
Mn1 C1 1.832(9)
Mn1 C3 1.844(9)
Mn1 S2 2.484(2)
Mn1 S1 2.543(2)
Mn2 O51 2.145(6)
Mn2 S3 2.349(2)
Mn2 S1 2.478(2)
Mn2 S2 2.517(2)
S1 Si1 2.211(3)
S2 Si2 2.208(3)
S3 Si3 2.094(3)
Si1 C13 1.907(8)
Si1 C11 1.916(9)
Si1 C12 1.983(9)
Si2 C22 1.921(8)
Si2 C21 1.946(9)
Si2 C23 1.959(9)
Si3 C32 1.936(9)
Si3 C31 1.957(9)
Si3 C33 1.974(8)
O1 C1 1.112(11)
O2 C2 1.170(11)
O3 C3 1.187(10)
O4 C4 1.117(11)
O51 C55 1.427(9)
O51 C52 1.469(10)
C11 C111 1.534(11)
C11 C112 1.539(11)
C11 C113 1.579(11)
C111 H11A 0.9800
C111 H11B 0.9800
C111 H11C 0.9800
C112 H11D 0.9800
C112 H11E 0.9800
C112 H11F 0.9800
C113 H11G 0.9800
C113 H11H 0.9800
C113 H11I 0.9800
C12 C123 1.505(13)
C12 C121 1.536(13)
C12 C122 1.578(13)
C13 C131 1.524(13)
C13 C133 1.554(13)
C13 C132 1.571(12)
C21 C212 1.525(12)
C21 C213 1.544(15)
C21 C211 1.560(13)
C22 C222 1.542(15)
C22 C223 1.551(14)
C22 C221 1.562(12)
C23 C232 1.530(13)
C23 C233 1.540(15)
C23 C231 1.542(12)
C31 C312 1.507(13)
C31 C311 1.511(14)
C31 C315 1.517(13)
C31 C316 1.582(14)
C31 C314 1.584(15)
C31 C313 1.602(14)
C32 C325 1.501(13)
C32 C322 1.515(13)
C32 C324 1.534(14)
C32 C323 1.544(15)
C32 C321 1.591(15)
C32 C326 1.641(14)
C33 C335 1.512(13)
C33 C332 1.512(13)
C33 C331 1.542(14)
C33 C334 1.553(14)
C33 C336 1.580(13)
C33 C333 1.580(14)
C52 C53 1.473(13)
C52 H52A 0.9900
C52 H52B 0.9900
C53 C54 1.515(14)
C53 H53A 0.9900
C53 H53B 0.9900
C54 C55 1.527(13)
C54 H54A 0.9900
C54 H54B 0.9900
C55 H55A 0.9900
C55 H55B 0.9900
C121 H12A 0.9800
C121 H12B 0.9800
C121 H12C 0.9800
C122 H12D 0.9800
C122 H12E 0.9800
C122 H12F 0.9800
C123 H12G 0.9800
C123 H12H 0.9800
C123 H12I 0.9800
C131 H13A 0.9800
C131 H13B 0.9800
C131 H13C 0.9800
C132 H13D 0.9800
C132 H13E 0.9800
C132 H13F 0.9800
C133 H13G 0.9800
C133 H13H 0.9800
C133 H13I 0.9800
C211 H21A 0.9800
C211 H21B 0.9800
C211 H21C 0.9800
C212 H21D 0.9800
C212 H21E 0.9800
C212 H21F 0.9800
C213 H21G 0.9800
C213 H21H 0.9800
C213 H21I 0.9800
C221 H22A 0.9800
C221 H22B 0.9800
C221 H22C 0.9800
C222 H22D 0.9800
C222 H22E 0.9800
C222 H22F 0.9800
C223 H22G 0.9800
C223 H22H 0.9800
C223 H22I 0.9800
C231 H23A 0.9800
C231 H23B 0.9800
C231 H23C 0.9800
C232 H23D 0.9800
C232 H23E 0.9800
C232 H23F 0.9800
C233 H23G 0.9800
C233 H23H 0.9800
C233 H23I 0.9800
C311 H31A 0.9800
C311 H31B 0.9800
C311 H31C 0.9800
C312 H31D 0.9800
C312 H31E 0.9800
C312 H31F 0.9800
C313 H31G 0.9800
C313 H31H 0.9800
C313 H31I 0.9800
C314 H31J 0.9800
C314 H31K 0.9800
C314 H31L 0.9800
C315 H31M 0.9800
C315 H31N 0.9800
C315 H31O 0.9800
C316 H31P 0.9800
C316 H31Q 0.9800
C316 H31R 0.9800
C321 H32A 0.9800
C321 H32B 0.9800
C321 H32C 0.9800
C322 H32D 0.9800
C322 H32E 0.9800
C322 H32F 0.9800
C323 H32G 0.9800
C323 H32H 0.9800
C323 H32I 0.9800
C324 H32J 0.9800
C324 H32K 0.9800
C324 H32L 0.9800
C325 H32M 0.9800
C325 H32N 0.9800
C325 H32O 0.9800
C326 H32P 0.9800
C326 H32Q 0.9800
C326 H32R 0.9800
C331 H33A 0.9800
C331 H33B 0.9800
C331 H33C 0.9800
C332 H33D 0.9800
C332 H33E 0.9800
C332 H33F 0.9800
C333 H33G 0.9800
C333 H33H 0.9800
C333 H33I 0.9800
C334 H33J 0.9800
C334 H33K 0.9800
C334 H33L 0.9800
C335 H33M 0.9800
C335 H33N 0.9800
C335 H33O 0.9800
C336 H33P 0.9800
C336 H33Q 0.9800
C336 H33R 0.9800

loop_
_geom_torsion_atom_site_label_1
_geom_torsion_atom_site_label_2
_geom_torsion_atom_site_label_3
_geom_torsion_atom_site_label_4
_geom_torsion
O51 Mn2 S1 Si1 -82.8(2)
S3 Mn2 S1 Si1 24.39(19)
S2 Mn2 S1 Si1 177.82(14)
O51 Mn2 S1 Mn1 113.68(17)
S3 Mn2 S1 Mn1 -139.16(10)
S2 Mn2 S1 Mn1 14.26(8)
C2 Mn1 S1 Si1 0.2(4)
C4 Mn1 S1 Si1 91.9(4)
C1 Mn1 S1 Si1 -90.1(3)
C3 Mn1 S1 Si1 109(5)
S2 Mn1 S1 Si1 -176.69(16)
C2 Mn1 S1 Mn2 162.4(3)
C4 Mn1 S1 Mn2 -105.9(3)
C1 Mn1 S1 Mn2 72.1(3)
C3 Mn1 S1 Mn2 -89(5)
S2 Mn1 S1 Mn2 -14.48(8)
C2 Mn1 S2 Si2 128(6)
C4 Mn1 S2 Si2 -83.1(3)
C1 Mn1 S2 Si2 99.2(3)
C3 Mn1 S2 Si2 9.4(3)
S1 Mn1 S2 Si2 -167.29(15)
C2 Mn1 S2 Mn2 -51(6)
C4 Mn1 S2 Mn2 98.4(3)
C1 Mn1 S2 Mn2 -79.2(3)
C3 Mn1 S2 Mn2 -169.1(3)
S1 Mn1 S2 Mn2 14.27(8)
O51 Mn2 S2 Si2 63.5(2)
S3 Mn2 S2 Si2 -48.2(2)
S1 Mn2 S2 Si2 166.96(15)
O51 Mn2 S2 Mn1 -118.05(18)
S3 Mn2 S2 Mn1 130.20(13)
S1 Mn2 S2 Mn1 -14.63(8)
O51 Mn2 S3 Si3 -156.5(2)
S1 Mn2 S3 Si3 91.46(19)
S2 Mn2 S3 Si3 -42.6(3)
Mn2 S1 Si1 C13 -97.1(3)
Mn1 S1 Si1 C13 60.2(3)
Mn2 S1 Si1 C11 143.0(3)
Mn1 S1 Si1 C11 -59.7(3)
Mn2 S1 Si1 C12 22.9(3)
Mn1 S1 Si1 C12 -179.8(3)
Mn1 S2 Si2 C22 54.4(4)
Mn2 S2 Si2 C22 -127.7(3)
Mn1 S2 Si2 C21 -66.1(3)
Mn2 S2 Si2 C21 111.8(3)
Mn1 S2 Si2 C23 173.8(3)
Mn2 S2 Si2 C23 -8.3(3)
Mn2 S3 Si3 C32 110.3(4)
Mn2 S3 Si3 C31 -12.1(4)
Mn2 S3 Si3 C33 -134.0(3)
S3 Mn2 O51 C55 -166.2(6)
S1 Mn2 O51 C55 -35.7(7)
S2 Mn2 O51 C55 48.8(7)
S3 Mn2 O51 C52 -0.9(8)
S1 Mn2 O51 C52 129.6(7)
S2 Mn2 O51 C52 -145.9(7)
C2 Mn1 C1 O1 48(15)
C4 Mn1 C1 O1 -178(100)
C3 Mn1 C1 O1 -36(15)
S2 Mn1 C1 O1 -134(15)
S1 Mn1 C1 O1 145(15)
C4 Mn1 C2 O2 107(8)
C1 Mn1 C2 O2 -75(8)
C3 Mn1 C2 O2 15(8)
S2 Mn1 C2 O2 -104(9)
S1 Mn1 C2 O2 -169(8)
C2 Mn1 C3 O3 6(7)
C4 Mn1 C3 O3 -86(7)
C1 Mn1 C3 O3 96(7)
S2 Mn1 C3 O3 -177(100)
S1 Mn1 C3 O3 -103(7)
C2 Mn1 C4 O4 -1(18)
C1 Mn1 C4 O4 -135(16)
C3 Mn1 C4 O4 83(18)
S2 Mn1 C4 O4 -180(100)
S1 Mn1 C4 O4 -98(18)
C13 Si1 C11 C111 169.3(7)
C12 Si1 C11 C111 44.4(8)
S1 Si1 C11 C111 -71.8(7)
C13 Si1 C11 C112 -71.4(7)
C12 Si1 C11 C112 163.7(6)
S1 Si1 C11 C112 47.4(7)
C13 Si1 C11 C113 51.5(8)
C12 Si1 C11 C113 -73.4(8)
S1 Si1 C11 C113 170.4(7)
C13 Si1 C12 C123 42.8(7)
C11 Si1 C12 C123 167.4(6)
S1 Si1 C12 C123 -75.7(6)
C13 Si1 C12 C121 160.0(7)
C11 Si1 C12 C121 -75.4(8)
S1 Si1 C12 C121 41.5(8)
C13 Si1 C12 C122 -78.9(7)
C11 Si1 C12 C122 45.8(8)
S1 Si1 C12 C122 162.6(6)
C11 Si1 C13 C131 159.0(6)
C12 Si1 C13 C131 -75.5(7)
S1 Si1 C13 C131 41.3(7)
C11 Si1 C13 C133 42.3(8)
C12 Si1 C13 C133 167.8(7)
S1 Si1 C13 C133 -75.4(7)
C11 Si1 C13 C132 -81.0(7)
C12 Si1 C13 C132 44.4(8)
S1 Si1 C13 C132 161.2(6)
C22 Si2 C21 C212 169.8(7)
C23 Si2 C21 C212 44.6(8)
S2 Si2 C21 C212 -70.8(7)
C22 Si2 C21 C213 -73.6(8)
C23 Si2 C21 C213 161.2(6)
S2 Si2 C21 C213 45.8(7)
C22 Si2 C21 C211 48.0(9)
C23 Si2 C21 C211 -77.2(8)
S2 Si2 C21 C211 167.4(7)
C21 Si2 C22 C222 162.9(7)
C23 Si2 C22 C222 -71.8(8)
S2 Si2 C22 C222 42.8(8)
C21 Si2 C22 C223 41.6(8)
C23 Si2 C22 C223 166.9(7)
S2 Si2 C22 C223 -78.5(7)
C21 Si2 C22 C221 -75.9(8)
C23 Si2 C22 C221 49.4(8)
S2 Si2 C22 C221 164.0(7)
C22 Si2 C23 C232 -78.8(8)
C21 Si2 C23 C232 45.6(8)
S2 Si2 C23 C232 164.2(7)
C22 Si2 C23 C233 41.7(8)
C21 Si2 C23 C233 166.1(7)
S2 Si2 C23 C233 -75.4(7)
C22 Si2 C23 C231 159.4(8)
C21 Si2 C23 C231 -76.2(8)
S2 Si2 C23 C231 42.3(8)
C32 Si3 C31 C312 75.6(12)
C33 Si3 C31 C312 -49.5(13)
S3 Si3 C31 C312 -165.5(12)
C32 Si3 C31 C311 -158.2(12)
C33 Si3 C31 C311 76.7(12)
S3 Si3 C31 C311 -39.3(12)
C32 Si3 C31 C315 56.2(12)
C33 Si3 C31 C315 -68.9(12)
S3 Si3 C31 C315 175.1(11)
C32 Si3 C31 C316 -73.4(13)
C33 Si3 C31 C316 161.5(12)
S3 Si3 C31 C316 45.5(13)
C32 Si3 C31 C314 172.1(12)
C33 Si3 C31 C314 47.0(12)
S3 Si3 C31 C314 -69.0(12)
C32 Si3 C31 C313 -41.1(11)
C33 Si3 C31 C313 -166.2(10)
S3 Si3 C31 C313 77.8(10)
C31 Si3 C32 C325 -50.0(12)
C33 Si3 C32 C325 77.3(12)
S3 Si3 C32 C325 -170.7(10)
C31 Si3 C32 C322 -74.5(12)
C33 Si3 C32 C322 52.8(12)
S3 Si3 C32 C322 164.8(11)
C31 Si3 C32 C324 80.6(11)
C33 Si3 C32 C324 -152.1(10)
S3 Si3 C32 C324 -40.2(11)
C31 Si3 C32 C323 152.2(15)
C33 Si3 C32 C323 -80.5(15)
S3 Si3 C32 C323 31.5(15)
C31 Si3 C32 C321 35.9(12)
C33 Si3 C32 C321 163.2(12)
S3 Si3 C32 C321 -84.8(12)
C31 Si3 C32 C326 -168.3(8)
C33 Si3 C32 C326 -41.0(9)
S3 Si3 C32 C326 71.0(9)
C32 Si3 C33 C335 -49.3(11)
C31 Si3 C33 C335 77.5(11)
S3 Si3 C33 C335 -163.0(10)
C32 Si3 C33 C332 -80.4(12)
C31 Si3 C33 C332 46.4(12)
S3 Si3 C33 C332 165.9(11)
C32 Si3 C33 C331 157.1(11)
C31 Si3 C33 C331 -76.2(11)
S3 Si3 C33 C331 43.3(11)
C32 Si3 C33 C334 -168.0(10)
C31 Si3 C33 C334 -41.2(10)
S3 Si3 C33 C334 78.3(10)
C32 Si3 C33 C336 76.3(10)
C31 Si3 C33 C336 -156.9(10)
S3 Si3 C33 C336 -37.4(10)
C32 Si3 C33 C333 39.8(12)
C31 Si3 C33 C333 166.6(11)
S3 Si3 C33 C333 -74.0(11)
C55 O51 C52 C53 -37.4(11)
Mn2 O51 C52 C53 155.2(7)
O51 C52 C53 C54 28.8(11)
C52 C53 C54 C55 -11.0(12)
C52 O51 C55 C54 29.4(10)
Mn2 O51 C55 C54 -162.7(6)
C53 C54 C55 O51 -11.1(11)
